data_2018164
loop_
_publ_author_name
'Balloch, Liam'
'Kennedy, Alan R.'
'Mulvey, Robert E.'
'Robertson, Stuart D.'

_publ_section_title
;
 A \m~4~-oxide-containing a dimeric variant of a sodium
 dialkyl(amido)zincate reagent
;
_journal_coeditor_code WQ3004
_journal_issue 7
_journal_name_full 'Acta Crystallographica Section C'
_journal_page_first m252
_journal_page_last m254
_journal_paper_doi 10.1107/S0108270111022645
_journal_volume 67
_journal_year 2011
_chemical_formula_iupac '[Na2 Zn4 (C4 H9)4 (C9 H18 N)2 O2 (C6 H16 N2)2] , 0.59C6 H14'
_chemical_formula_moiety 'C46 H104 N6 Na2 O2 Zn4, 0.59(C6 H14)'
_chemical_formula_sum 'C49.54 H112.26 N6 Na2 O2 Zn4'
_chemical_formula_weight 1131.65
_chemical_name_systematic
;
tetra-<i>tert</i>-butyldi-\m~4~-oxido-bis(tetramethylethylenediamine-
\k^2^<i>N</i>,<i>N</i>')bis(\m~2~-2,2,6,6-tetramethylpiperidin-1-ido-
\k^2^<i>N</i>:<i>N</i>)disodiumtetrazinc hexane 0.59-solvate
;
_space_group_IT_number 15
_symmetry_cell_setting monoclinic
_symmetry_space_group_name_Hall '-C 2yc'
_symmetry_space_group_name_H-M 'C 1 2/c 1'
_atom_sites_solution_hydrogens geom
_atom_sites_solution_primary direct
_atom_sites_solution_secondary difmap
_audit_creation_method SHELXL97
_cell_angle_alpha 90.00
_cell_angle_beta 97.565(4)
_cell_angle_gamma 90.00
_cell_formula_units_Z 4
_cell_length_a 27.3191(12)
_cell_length_b 18.7841(7)
_cell_length_c 12.7375(6)
_cell_measurement_reflns_used 13556
_cell_measurement_temperature 123(2)
_cell_measurement_theta_max 29.12
_cell_measurement_theta_min 2.69
_cell_volume 6479.5(5)
_computing_cell_refinement 'CrysAlis CCD (Oxford Diffraction, 2009)'
_computing_data_collection 'CrysAlis CCD (Oxford Diffraction, 2009)'
_computing_data_reduction 'CrysAlis RED (Oxford Diffraction, 2009)'
_computing_molecular_graphics 'ORTEP-3 (Farrugia, 1997)'
_computing_publication_material 'SHELXL97 (Sheldrick, 2008)'
_computing_structure_refinement 'SHELXL97 (Sheldrick, 2008)'
_computing_structure_solution 'SHELXS97 (Sheldrick, 2008)'
_diffrn_ambient_temperature 123(2)
_diffrn_measured_fraction_theta_full 0.997
_diffrn_measured_fraction_theta_max 0.990
_diffrn_measurement_device_type 'Oxford Gemini S'
_diffrn_measurement_method \w
_diffrn_radiation_monochromator graphite
_diffrn_radiation_source 'fine-focus sealed tube'
_diffrn_radiation_type MoK\a
_diffrn_radiation_wavelength 0.71073
_diffrn_reflns_av_R_equivalents 0.0389
_diffrn_reflns_av_sigmaI/netI 0.0451
_diffrn_reflns_limit_h_max 35
_diffrn_reflns_limit_h_min -35
_diffrn_reflns_limit_k_max 23
_diffrn_reflns_limit_k_min -24
_diffrn_reflns_limit_l_max 16
_diffrn_reflns_limit_l_min -16
_diffrn_reflns_number 42490
_diffrn_reflns_theta_full 26.00
_diffrn_reflns_theta_max 27.50
_diffrn_reflns_theta_min 3.58
_diffrn_standards_decay_% 0
_diffrn_standards_interval_count 0
_diffrn_standards_interval_time 0
_diffrn_standards_number 0
_exptl_absorpt_coefficient_mu 1.512
_exptl_absorpt_correction_T_max 1.00000
_exptl_absorpt_correction_T_min 0.73769
_exptl_absorpt_correction_type multi-scan
_exptl_absorpt_process_details '(CrysAlis PRO; Oxford Diffraction, 2009)'
_exptl_crystal_colour colourless
_exptl_crystal_density_diffrn 1.160
_exptl_crystal_density_method 'not measured'
_exptl_crystal_description plate
_exptl_crystal_F_000 2438
_exptl_crystal_size_max 0.18
_exptl_crystal_size_mid 0.18
_exptl_crystal_size_min 0.04
_refine_diff_density_max 0.848
_refine_diff_density_min -0.248
_refine_ls_extinction_method none
_refine_ls_goodness_of_fit_ref 0.974
_refine_ls_hydrogen_treatment constr
_refine_ls_matrix_type full
_refine_ls_number_parameters 313
_refine_ls_number_reflns 7387
_refine_ls_number_restraints 35
_refine_ls_restrained_S_all 0.976
_refine_ls_R_factor_all 0.0484
_refine_ls_R_factor_gt 0.0289
_refine_ls_shift/su_max 0.001
_refine_ls_shift/su_mean 0.000
_refine_ls_structure_factor_coef Fsqd
_refine_ls_weighting_details 'calc w = 1/[\s^2^(Fo^2^)+(0.0496P)^2^+0.0000P] where P=(Fo^2^+2Fc^2^)/3'
_refine_ls_weighting_scheme calc
_refine_ls_wR_factor_gt 0.0839
_refine_ls_wR_factor_ref 0.0864
_reflns_number_gt 5153
_reflns_number_total 7387
_reflns_threshold_expression I>2\s(I)
_cod_data_source_file wq3004.cif
_cod_data_source_block II
_cod_original_sg_symbol_H-M 'C 2/c'
_cod_database_code 2018164
_cod_database_fobs_code 2018164

loop_
_symmetry_equiv_pos_as_xyz
'x, y, z'
'-x, y, -z+1/2'
'x+1/2, y+1/2, z'
'-x+1/2, y+1/2, -z+1/2'
'-x, -y, -z'
'x, -y, z-1/2'
'-x+1/2, -y+1/2, -z'
'x+1/2, -y+1/2, z-1/2'

loop_
_atom_site_type_symbol
_atom_site_label
_atom_site_fract_x
_atom_site_fract_y
_atom_site_fract_z
_atom_site_U_iso_or_equiv
_atom_site_adp_type
_atom_site_calc_flag
_atom_site_refinement_flags
_atom_site_occupancy
_atom_site_symmetry_multiplicity
_atom_site_disorder_assembly
_atom_site_disorder_group
Zn Zn1 0.852809(9) 0.187293(12) 0.072448(19) 0.01863(8) Uani d . 1 1 . .
Zn Zn2 0.769600(9) 0.316824(12) 0.01632(2) 0.01904(8) Uani d . 1 1 . .
Na Na1 0.84231(3) 0.21327(4) -0.16252(7) 0.0220(2) Uani d . 1 1 . .
O O1 0.79586(5) 0.22550(7) -0.02363(11) 0.0178(3) Uani d . 1 1 . .
N N1 0.90624(6) 0.17551(9) -0.01791(15) 0.0212(4) Uani d . 1 1 . .
N N2 0.85961(8) 0.30121(10) -0.31418(16) 0.0306(5) Uani d . 1 1 . .
N N3 0.81803(7) 0.15000(10) -0.33990(15) 0.0280(5) Uani d . 1 1 . .
C C1 0.92261(9) 0.10139(13) -0.0290(2) 0.0311(6) Uani d . 1 1 . .
C C2 0.95890(10) 0.09755(15) -0.1123(2) 0.0447(7) Uani d . 1 1 . .
H H2A 0.9723 0.0486 -0.1137 0.054 Uiso calc R 1 1 . .
H H2B 0.9407 0.1078 -0.1831 0.054 Uiso calc R 1 1 . .
C C3 1.00163(10) 0.14989(18) -0.0896(3) 0.0538(8) Uani d . 1 1 . .
H H3A 1.0223 0.1368 -0.0226 0.065 Uiso calc R 1 1 . .
H H3B 1.0226 0.1479 -0.1473 0.065 Uiso calc R 1 1 . .
C C4 0.98162(10) 0.22460(15) -0.0810(2) 0.0407(7) Uani d . 1 1 . .
H H4A 0.9644 0.2393 -0.1509 0.049 Uiso calc R 1 1 . .
H H4B 1.0095 0.2577 -0.0617 0.049 Uiso calc R 1 1 . .
C C5 0.94567(8) 0.23037(13) 0.00175(19) 0.0291(6) Uani d . 1 1 . .
C C6 0.87696(10) 0.05811(12) -0.0682(2) 0.0373(6) Uani d . 1 1 . .
H H6A 0.8611 0.0780 -0.1354 0.056 Uiso calc R 1 1 . .
H H6B 0.8538 0.0598 -0.0157 0.056 Uiso calc R 1 1 . .
H H6C 0.8865 0.0086 -0.0790 0.056 Uiso calc R 1 1 . .
C C7 0.94573(11) 0.06455(15) 0.0751(2) 0.0477(8) Uani d . 1 1 . .
H H7A 0.9782 0.0854 0.0987 0.072 Uiso calc R 1 1 . .
H H7B 0.9495 0.0135 0.0623 0.072 Uiso calc R 1 1 . .
H H7C 0.9241 0.0714 0.1299 0.072 Uiso calc R 1 1 . .
C C8 0.92011(10) 0.30251(13) -0.0122(2) 0.0381(6) Uani d . 1 1 . .
H H8A 0.9018 0.3057 -0.0836 0.057 Uiso calc R 1 1 . .
H H8B 0.9449 0.3405 -0.0024 0.057 Uiso calc R 1 1 . .
H H8C 0.8972 0.3077 0.0403 0.057 Uiso calc R 1 1 . .
C C9 0.97473(10) 0.23049(16) 0.1147(2) 0.0432(7) Uani d . 1 1 . .
H H9A 0.9936 0.1862 0.1262 0.065 Uiso calc R 1 1 . .
H H9B 0.9516 0.2342 0.1670 0.065 Uiso calc R 1 1 . .
H H9C 0.9974 0.2712 0.1223 0.065 Uiso calc R 1 1 . .
C C10 0.84053(8) 0.17141(12) 0.22420(17) 0.0229(5) Uani d . 1 1 . .
C C11 0.88694(10) 0.16722(17) 0.3062(2) 0.0463(7) Uani d . 1 1 . .
H H11A 0.8774 0.1576 0.3763 0.069 Uiso calc R 1 1 . .
H H11B 0.9048 0.2125 0.3077 0.069 Uiso calc R 1 1 . .
H H11C 0.9083 0.1288 0.2868 0.069 Uiso calc R 1 1 . .
C C12 0.80936(10) 0.23338(14) 0.2578(2) 0.0382(6) Uani d . 1 1 . .
H H12A 0.8010 0.2244 0.3291 0.057 Uiso calc R 1 1 . .
H H12B 0.7790 0.2375 0.2079 0.057 Uiso calc R 1 1 . .
H H12C 0.8282 0.2777 0.2577 0.057 Uiso calc R 1 1 . .
C C13 0.81084(11) 0.10338(13) 0.2301(2) 0.0399(7) Uani d . 1 1 . .
H H13A 0.8034 0.0967 0.3026 0.060 Uiso calc R 1 1 . .
H H13B 0.8301 0.0628 0.2098 0.060 Uiso calc R 1 1 . .
H H13C 0.7799 0.1069 0.1816 0.060 Uiso calc R 1 1 . .
C C14 0.79513(8) 0.41665(12) 0.04513(19) 0.0258(5) Uani d . 1 1 . .
C C15 0.82133(10) 0.44732(13) -0.0442(2) 0.0378(6) Uani d . 1 1 . .
H H15A 0.8315 0.4964 -0.0269 0.057 Uiso calc R 1 1 . .
H H15B 0.7987 0.4467 -0.1106 0.057 Uiso calc R 1 1 . .
H H15C 0.8505 0.4184 -0.0521 0.057 Uiso calc R 1 1 . .
C C16 0.83120(10) 0.42031(13) 0.1468(2) 0.0363(6) Uani d . 1 1 . .
H H16A 0.8424 0.4695 0.1592 0.054 Uiso calc R 1 1 . .
H H16B 0.8597 0.3896 0.1403 0.054 Uiso calc R 1 1 . .
H H16C 0.8147 0.4041 0.2064 0.054 Uiso calc R 1 1 . .
C C17 0.75151(10) 0.46530(13) 0.0577(2) 0.0368(6) Uani d . 1 1 . .
H H17A 0.7346 0.4480 0.1160 0.055 Uiso calc R 1 1 . .
H H17B 0.7284 0.4653 -0.0081 0.055 Uiso calc R 1 1 . .
H H17C 0.7635 0.5138 0.0733 0.055 Uiso calc R 1 1 . .
C C18 0.81955(12) 0.35247(15) -0.3095(3) 0.0595(9) Uani d . 1 1 . .
H H18A 0.8267 0.3817 -0.2456 0.089 Uiso calc R 1 1 . .
H H18B 0.7884 0.3268 -0.3075 0.089 Uiso calc R 1 1 . .
H H18C 0.8167 0.3832 -0.3722 0.089 Uiso calc R 1 1 . .
C C19 0.90596(12) 0.34018(15) -0.3117(2) 0.0497(8) Uani d . 1 1 . .
H H19A 0.9048 0.3699 -0.3752 0.075 Uiso calc R 1 1 . .
H H19B 0.9334 0.3064 -0.3097 0.075 Uiso calc R 1 1 . .
H H19C 0.9109 0.3705 -0.2485 0.075 Uiso calc R 1 1 . .
C C20 0.85121(11) 0.26000(13) -0.4128(2) 0.0398(7) Uani d . 1 1 . .
H H20A 0.8818 0.2337 -0.4218 0.048 Uiso calc R 1 1 . .
H H20B 0.8443 0.2934 -0.4731 0.048 Uiso calc R 1 1 . .
C C21 0.80922(10) 0.20778(14) -0.4166(2) 0.0355(6) Uani d . 1 1 . .
H H21A 0.7790 0.2337 -0.4037 0.043 Uiso calc R 1 1 . .
H H21B 0.8030 0.1871 -0.4886 0.043 Uiso calc R 1 1 . .
C C22 0.77156(10) 0.11118(15) -0.3365(2) 0.0431(7) Uani d . 1 1 . .
H H22A 0.7473 0.1429 -0.3106 0.065 Uiso calc R 1 1 . .
H H22B 0.7775 0.0702 -0.2889 0.065 Uiso calc R 1 1 . .
H H22C 0.7588 0.0946 -0.4079 0.065 Uiso calc R 1 1 . .
C C23 0.85420(10) 0.10021(14) -0.3737(2) 0.0393(7) Uani d . 1 1 . .
H H23A 0.8422 0.0823 -0.4447 0.059 Uiso calc R 1 1 . .
H H23B 0.8589 0.0603 -0.3239 0.059 Uiso calc R 1 1 . .
H H23C 0.8857 0.1248 -0.3752 0.059 Uiso calc R 1 1 . .
C C24 0.9791(2) 0.4748(3) 0.4921(4) 0.0557(14) Uani d PDU 0.59 1 . 1
H H24A 0.9498 0.4991 0.5137 0.067 Uiso calc PR 0.59 1 . 1
H H24B 0.9869 0.4343 0.5410 0.067 Uiso calc PR 0.59 1 . 1
C C25 0.9648(2) 0.4454(3) 0.3839(4) 0.0646(16) Uani d PDU 0.59 1 A 1
H H25A 0.9535 0.4849 0.3352 0.077 Uiso calc PR 0.59 1 A 1
H H25B 0.9943 0.4239 0.3590 0.077 Uiso calc PR 0.59 1 A 1
C C26 0.92599(19) 0.3921(3) 0.3787(4) 0.0564(14) Uani d PDU 0.59 1 A 1
H H26A 0.9356 0.3547 0.4310 0.085 Uiso calc PR 0.59 1 A 1
H H26B 0.9209 0.3711 0.3076 0.085 Uiso calc PR 0.59 1 A 1
H H26C 0.8953 0.4144 0.3939 0.085 Uiso calc PR 0.59 1 A 1

loop_
_atom_site_aniso_label
_atom_site_aniso_U_11
_atom_site_aniso_U_22
_atom_site_aniso_U_33
_atom_site_aniso_U_12
_atom_site_aniso_U_13
_atom_site_aniso_U_23
Zn1 0.01586(14) 0.02331(14) 0.01700(14) 0.00261(11) 0.00323(10) 0.00188(10)
Zn2 0.01866(14) 0.01584(13) 0.02253(15) -0.00005(11) 0.00242(11) -0.00062(10)
Na1 0.0229(5) 0.0257(5) 0.0178(5) 0.0033(4) 0.0039(4) 0.0010(4)
O1 0.0150(8) 0.0182(8) 0.0202(8) 0.0035(6) 0.0026(6) -0.0003(6)
N1 0.0144(9) 0.0253(10) 0.0240(10) 0.0052(8) 0.0036(8) 0.0007(8)
N2 0.0371(13) 0.0264(11) 0.0297(12) 0.0024(9) 0.0099(10) 0.0022(9)
N3 0.0338(12) 0.0276(11) 0.0236(11) 0.0009(9) 0.0075(9) -0.0019(9)
C1 0.0268(14) 0.0343(14) 0.0329(14) 0.0141(11) 0.0065(11) 0.0023(11)
C2 0.0378(17) 0.0536(17) 0.0449(18) 0.0227(14) 0.0136(14) -0.0021(14)
C3 0.0251(15) 0.091(2) 0.0478(19) 0.0104(16) 0.0148(14) -0.0075(17)
C4 0.0243(14) 0.0615(19) 0.0383(16) -0.0066(13) 0.0112(12) 0.0001(14)
C5 0.0175(12) 0.0424(15) 0.0277(14) -0.0045(11) 0.0047(10) 0.0000(11)
C6 0.0459(17) 0.0219(12) 0.0446(17) 0.0069(12) 0.0079(13) -0.0013(11)
C7 0.0482(18) 0.0447(16) 0.0495(19) 0.0248(14) 0.0041(15) 0.0148(14)
C8 0.0386(16) 0.0354(15) 0.0413(16) -0.0130(12) 0.0095(13) -0.0026(12)
C9 0.0260(14) 0.0646(19) 0.0379(16) -0.0086(13) 0.0002(13) -0.0028(14)
C10 0.0219(12) 0.0289(13) 0.0179(11) 0.0047(10) 0.0030(10) 0.0039(9)
C11 0.0329(16) 0.081(2) 0.0249(14) 0.0029(15) 0.0028(12) 0.0087(14)
C12 0.0529(18) 0.0417(15) 0.0219(13) 0.0124(13) 0.0121(12) 0.0032(11)
C13 0.0549(19) 0.0345(14) 0.0325(15) -0.0043(13) 0.0136(14) 0.0053(12)
C14 0.0261(13) 0.0185(11) 0.0330(14) -0.0027(10) 0.0048(11) -0.0028(9)
C15 0.0373(16) 0.0315(14) 0.0457(17) -0.0067(12) 0.0100(13) 0.0026(12)
C16 0.0357(15) 0.0301(14) 0.0415(16) -0.0037(12) -0.0010(13) -0.0058(11)
C17 0.0396(16) 0.0265(13) 0.0442(17) 0.0055(12) 0.0055(13) -0.0029(11)
C18 0.066(2) 0.0394(17) 0.073(2) 0.0149(16) 0.0096(19) -0.0122(16)
C19 0.057(2) 0.0473(16) 0.0469(19) -0.0093(16) 0.0155(15) 0.0103(14)
C20 0.065(2) 0.0328(14) 0.0246(14) 0.0053(14) 0.0170(14) 0.0062(11)
C21 0.0492(17) 0.0359(14) 0.0207(13) 0.0041(13) 0.0021(12) -0.0019(11)
C22 0.0425(17) 0.0451(16) 0.0434(17) -0.0036(13) 0.0120(14) -0.0082(13)
C23 0.0410(17) 0.0382(15) 0.0405(17) 0.0018(12) 0.0121(13) -0.0048(12)
C24 0.060(4) 0.055(3) 0.055(3) 0.015(3) 0.018(3) 0.007(3)
C25 0.073(4) 0.066(4) 0.051(3) 0.011(3) -0.004(3) -0.019(3)
C26 0.046(3) 0.076(4) 0.045(3) 0.028(3) -0.002(3) 0.011(3)

loop_
_atom_type_symbol
_atom_type_description
_atom_type_scat_dispersion_real
_atom_type_scat_dispersion_imag
_atom_type_scat_source
Zn Zn 0.2839 1.4301 'International Tables Vol C Tables 4.2.6.8 and 6.1.1.4'
Na Na 0.0362 0.0249 'International Tables Vol C Tables 4.2.6.8 and 6.1.1.4'
O O 0.0106 0.0060 'International Tables Vol C Tables 4.2.6.8 and 6.1.1.4'
N N 0.0061 0.0033 'International Tables Vol C Tables 4.2.6.8 and 6.1.1.4'
C C 0.0033 0.0016 'International Tables Vol C Tables 4.2.6.8 and 6.1.1.4'
H H 0.0000 0.0000 'International Tables Vol C Tables 4.2.6.8 and 6.1.1.4'

loop_
_geom_angle_atom_site_label_1
_geom_angle_atom_site_label_2
_geom_angle_atom_site_label_3
_geom_angle_site_symmetry_1
_geom_angle_site_symmetry_3
_geom_angle
_geom_angle_publ_flag
O1 Zn1 N1 . . 105.03(7) y
O1 Zn1 C10 . . 115.28(8) y
N1 Zn1 C10 . . 139.69(8) y
O1 Zn1 Na1 . . 50.43(4) ?
N1 Zn1 Na1 . . 54.75(5) ?
C10 Zn1 Na1 . . 165.12(7) ?
O1 Zn2 O1 . 7_655 91.42(6) y
O1 Zn2 C14 . . 137.21(8) y
O1 Zn2 C14 7_655 . 131.35(8) y
O1 Zn2 Zn2 . 7_655 45.98(4) ?
O1 Zn2 Zn2 7_655 7_655 45.44(4) ?
C14 Zn2 Zn2 . 7_655 176.62(7) ?
O1 Na1 N1 . . 82.17(6) y
O1 Na1 N3 . . 127.90(7) y
N1 Na1 N3 . . 126.88(7) y
O1 Na1 N2 . . 131.81(6) y
N1 Na1 N2 . . 123.38(7) y
N3 Na1 N2 . . 72.21(6) y
O1 Na1 Zn1 . . 41.21(4) ?
N1 Na1 Zn1 . . 41.07(4) ?
N3 Na1 Zn1 . . 141.43(5) ?
N2 Na1 Zn1 . . 146.02(6) ?
Zn1 O1 Na1 . . 88.36(6) y
Zn2 O1 Zn1 . . 116.26(7) y
Zn2 O1 Zn1 7_655 . 117.90(7) y
Zn2 O1 Zn2 . 7_655 88.58(6) y
Zn2 O1 Na1 . . 122.85(7) y
Zn2 O1 Na1 7_655 . 125.94(7) y
C1 N1 C5 . . 116.62(18) ?
C1 N1 Zn1 . . 114.56(14) ?
C5 N1 Zn1 . . 113.33(14) ?
C1 N1 Na1 . . 113.17(14) ?
C5 N1 Na1 . . 110.60(13) ?
Zn1 N1 Na1 . . 84.19(6) ?
C19 N2 C18 . . 108.7(2) ?
C19 N2 C20 . . 108.7(2) ?
C18 N2 C20 . . 110.4(2) ?
C19 N2 Na1 . . 122.56(17) ?
C18 N2 Na1 . . 100.10(17) ?
C20 N2 Na1 . . 105.93(14) ?
C21 N3 C23 . . 109.6(2) ?
C21 N3 C22 . . 108.8(2) ?
C23 N3 C22 . . 108.07(19) ?
C21 N3 Na1 . . 104.27(14) ?
C23 N3 Na1 . . 116.67(15) ?
C22 N3 Na1 . . 109.20(15) ?
N1 C1 C6 . . 106.92(18) ?
N1 C1 C2 . . 109.8(2) ?
C6 C1 C2 . . 108.8(2) ?
N1 C1 C7 . . 115.7(2) ?
C6 C1 C7 . . 105.5(2) ?
C2 C1 C7 . . 109.8(2) ?
C3 C2 C1 . . 112.6(2) ?
C3 C2 H2A . . 109.1 ?
C1 C2 H2A . . 109.1 ?
C3 C2 H2B . . 109.1 ?
C1 C2 H2B . . 109.1 ?
H2A C2 H2B . . 107.8 ?
C4 C3 C2 . . 109.7(2) ?
C4 C3 H3A . . 109.7 ?
C2 C3 H3A . . 109.7 ?
C4 C3 H3B . . 109.7 ?
C2 C3 H3B . . 109.7 ?
H3A C3 H3B . . 108.2 ?
C3 C4 C5 . . 112.6(2) ?
C3 C4 H4A . . 109.1 ?
C5 C4 H4A . . 109.1 ?
C3 C4 H4B . . 109.1 ?
C5 C4 H4B . . 109.1 ?
H4A C4 H4B . . 107.8 ?
N1 C5 C8 . . 106.60(18) ?
N1 C5 C4 . . 110.5(2) ?
C8 C5 C4 . . 107.9(2) ?
N1 C5 C9 . . 115.4(2) ?
C8 C5 C9 . . 106.2(2) ?
C4 C5 C9 . . 110.0(2) ?
C1 C6 H6A . . 109.5 ?
C1 C6 H6B . . 109.5 ?
H6A C6 H6B . . 109.5 ?
C1 C6 H6C . . 109.5 ?
H6A C6 H6C . . 109.5 ?
H6B C6 H6C . . 109.5 ?
C1 C7 H7A . . 109.5 ?
C1 C7 H7B . . 109.5 ?
H7A C7 H7B . . 109.5 ?
C1 C7 H7C . . 109.5 ?
H7A C7 H7C . . 109.5 ?
H7B C7 H7C . . 109.5 ?
C5 C8 H8A . . 109.5 ?
C5 C8 H8B . . 109.5 ?
H8A C8 H8B . . 109.5 ?
C5 C8 H8C . . 109.5 ?
H8A C8 H8C . . 109.5 ?
H8B C8 H8C . . 109.5 ?
C5 C9 H9A . . 109.5 ?
C5 C9 H9B . . 109.5 ?
H9A C9 H9B . . 109.5 ?
C5 C9 H9C . . 109.5 ?
H9A C9 H9C . . 109.5 ?
H9B C9 H9C . . 109.5 ?
C13 C10 C11 . . 108.8(2) ?
C13 C10 C12 . . 107.7(2) ?
C11 C10 C12 . . 106.8(2) ?
C13 C10 Zn1 . . 109.09(16) ?
C11 C10 Zn1 . . 115.51(17) ?
C12 C10 Zn1 . . 108.74(15) ?
C10 C11 H11A . . 109.5 ?
C10 C11 H11B . . 109.5 ?
H11A C11 H11B . . 109.5 ?
C10 C11 H11C . . 109.5 ?
H11A C11 H11C . . 109.5 ?
H11B C11 H11C . . 109.5 ?
C10 C12 H12A . . 109.5 ?
C10 C12 H12B . . 109.5 ?
H12A C12 H12B . . 109.5 ?
C10 C12 H12C . . 109.5 ?
H12A C12 H12C . . 109.5 ?
H12B C12 H12C . . 109.5 ?
C10 C13 H13A . . 109.5 ?
C10 C13 H13B . . 109.5 ?
H13A C13 H13B . . 109.5 ?
C10 C13 H13C . . 109.5 ?
H13A C13 H13C . . 109.5 ?
H13B C13 H13C . . 109.5 ?
C16 C14 C17 . . 108.1(2) ?
C16 C14 C15 . . 107.5(2) ?
C17 C14 C15 . . 107.4(2) ?
C16 C14 Zn2 . . 111.49(16) ?
C17 C14 Zn2 . . 108.63(16) ?
C15 C14 Zn2 . . 113.45(16) ?
C14 C15 H15A . . 109.5 ?
C14 C15 H15B . . 109.5 ?
H15A C15 H15B . . 109.5 ?
C14 C15 H15C . . 109.5 ?
H15A C15 H15C . . 109.5 ?
H15B C15 H15C . . 109.5 ?
C14 C16 H16A . . 109.5 ?
C14 C16 H16B . . 109.5 ?
H16A C16 H16B . . 109.5 ?
C14 C16 H16C . . 109.5 ?
H16A C16 H16C . . 109.5 ?
H16B C16 H16C . . 109.5 ?
C14 C17 H17A . . 109.5 ?
C14 C17 H17B . . 109.5 ?
H17A C17 H17B . . 109.5 ?
C14 C17 H17C . . 109.5 ?
H17A C17 H17C . . 109.5 ?
H17B C17 H17C . . 109.5 ?
N2 C18 H18A . . 109.5 ?
N2 C18 H18B . . 109.5 ?
H18A C18 H18B . . 109.5 ?
N2 C18 H18C . . 109.5 ?
H18A C18 H18C . . 109.5 ?
H18B C18 H18C . . 109.5 ?
N2 C19 H19A . . 109.5 ?
N2 C19 H19B . . 109.5 ?
H19A C19 H19B . . 109.5 ?
N2 C19 H19C . . 109.5 ?
H19A C19 H19C . . 109.5 ?
H19B C19 H19C . . 109.5 ?
N2 C20 C21 . . 113.8(2) ?
N2 C20 H20A . . 108.8 ?
C21 C20 H20A . . 108.8 ?
N2 C20 H20B . . 108.8 ?
C21 C20 H20B . . 108.8 ?
H20A C20 H20B . . 107.7 ?
N3 C21 C20 . . 113.9(2) ?
N3 C21 H21A . . 108.8 ?
C20 C21 H21A . . 108.8 ?
N3 C21 H21B . . 108.8 ?
C20 C21 H21B . . 108.8 ?
H21A C21 H21B . . 107.7 ?
N3 C22 H22A . . 109.5 ?
N3 C22 H22B . . 109.5 ?
H22A C22 H22B . . 109.5 ?
N3 C22 H22C . . 109.5 ?
H22A C22 H22C . . 109.5 ?
H22B C22 H22C . . 109.5 ?
N3 C23 H23A . . 109.5 ?
N3 C23 H23B . . 109.5 ?
H23A C23 H23B . . 109.5 ?
N3 C23 H23C . . 109.5 ?
H23A C23 H23C . . 109.5 ?
H23B C23 H23C . . 109.5 ?
C24 C24 C25 5_766 . 117.9(6) ?
C24 C24 H24A 5_766 . 107.8 ?
C25 C24 H24A . . 107.8 ?
C24 C24 H24B 5_766 . 107.8 ?
C25 C24 H24B . . 107.8 ?
H24A C24 H24B . . 107.2 ?
C26 C25 C24 . . 113.5(5) ?
C26 C25 H25A . . 108.9 ?
C24 C25 H25A . . 108.9 ?
C26 C25 H25B . . 108.9 ?
C24 C25 H25B . . 108.9 ?
H25A C25 H25B . . 107.7 ?

loop_
_geom_bond_atom_site_label_1
_geom_bond_atom_site_label_2
_geom_bond_site_symmetry_2
_geom_bond_distance
_geom_bond_publ_flag
Zn1 O1 . 1.9829(14) y
Zn1 N1 . 1.9866(18) y
Zn1 C10 . 2.027(2) y
Zn1 Na1 . 3.0086(9) ?
Zn2 O1 . 1.9526(14) y
Zn2 O1 7_655 1.9706(14) y
Zn2 C14 . 2.017(2) y
Zn2 Zn2 7_655 2.7395(5) ?
Na1 O1 . 2.3202(17) y
Na1 N1 . 2.470(2) y
Na1 N2 . 2.632(2) y
Na1 N3 . 2.562(2) y
O1 Zn2 7_655 1.9706(14) ?
N1 C1 . 1.475(3) ?
N1 C5 . 1.488(3) ?
N2 C19 . 1.459(3) ?
N2 C18 . 1.465(3) ?
N2 C20 . 1.468(3) ?
N3 C21 . 1.459(3) ?
N3 C23 . 1.466(3) ?
N3 C22 . 1.470(3) ?
C1 C6 . 1.517(4) ?
C1 C2 . 1.546(3) ?
C1 C7 . 1.554(3) ?
C2 C3 . 1.525(4) ?
C2 H2A . 0.9900 ?
C2 H2B . 0.9900 ?
C3 C4 . 1.515(4) ?
C3 H3A . 0.9900 ?
C3 H3B . 0.9900 ?
C4 C5 . 1.536(3) ?
C4 H4A . 0.9900 ?
C4 H4B . 0.9900 ?
C5 C8 . 1.524(3) ?
C5 C9 . 1.549(3) ?
C6 H6A . 0.9800 ?
C6 H6B . 0.9800 ?
C6 H6C . 0.9800 ?
C7 H7A . 0.9800 ?
C7 H7B . 0.9800 ?
C7 H7C . 0.9800 ?
C8 H8A . 0.9800 ?
C8 H8B . 0.9800 ?
C8 H8C . 0.9800 ?
C9 H9A . 0.9800 ?
C9 H9B . 0.9800 ?
C9 H9C . 0.9800 ?
C10 C13 . 1.521(3) ?
C10 C11 . 1.535(3) ?
C10 C12 . 1.536(3) ?
C11 H11A . 0.9800 ?
C11 H11B . 0.9800 ?
C11 H11C . 0.9800 ?
C12 H12A . 0.9800 ?
C12 H12B . 0.9800 ?
C12 H12C . 0.9800 ?
C13 H13A . 0.9800 ?
C13 H13B . 0.9800 ?
C13 H13C . 0.9800 ?
C14 C16 . 1.522(3) ?
C14 C17 . 1.527(3) ?
C14 C15 . 1.534(3) ?
C15 H15A . 0.9800 ?
C15 H15B . 0.9800 ?
C15 H15C . 0.9800 ?
C16 H16A . 0.9800 ?
C16 H16B . 0.9800 ?
C16 H16C . 0.9800 ?
C17 H17A . 0.9800 ?
C17 H17B . 0.9800 ?
C17 H17C . 0.9800 ?
C18 H18A . 0.9800 ?
C18 H18B . 0.9800 ?
C18 H18C . 0.9800 ?
C19 H19A . 0.9800 ?
C19 H19B . 0.9800 ?
C19 H19C . 0.9800 ?
C20 C21 . 1.505(4) ?
C20 H20A . 0.9900 ?
C20 H20B . 0.9900 ?
C21 H21A . 0.9900 ?
C21 H21B . 0.9900 ?
C22 H22A . 0.9800 ?
C22 H22B . 0.9800 ?
C22 H22C . 0.9800 ?
C23 H23A . 0.9800 ?
C23 H23B . 0.9800 ?
C23 H23C . 0.9800 ?
C24 C24 5_766 1.478(10) ?
C24 C25 . 1.488(6) ?
C24 H24A . 0.9900 ?
C24 H24B . 0.9900 ?
C25 C26 . 1.454(6) ?
C25 H25A . 0.9900 ?
C25 H25B . 0.9900 ?
C26 H26A . 0.9800 ?
C26 H26B . 0.9800 ?
C26 H26C . 0.9800 ?

loop_
_geom_torsion_atom_site_label_1
_geom_torsion_atom_site_label_2
_geom_torsion_atom_site_label_3
_geom_torsion_atom_site_label_4
_geom_torsion_site_symmetry_1
_geom_torsion_site_symmetry_2
_geom_torsion_site_symmetry_3
_geom_torsion_site_symmetry_4
_geom_torsion
_geom_torsion_publ_flag
N1 Zn1 Na1 O1 . . . . -174.86(8) ?
C10 Zn1 Na1 O1 . . . . 17.7(3) ?
O1 Zn1 Na1 N1 . . . . 174.86(8) ?
C10 Zn1 Na1 N1 . . . . -167.4(3) ?
O1 Zn1 Na1 N3 . . . . -93.65(10) ?
N1 Zn1 Na1 N3 . . . . 91.49(11) ?
C10 Zn1 Na1 N3 . . . . -75.9(3) ?
O1 Zn1 Na1 N2 . . . . 96.67(11) ?
N1 Zn1 Na1 N2 . . . . -78.19(12) ?
C10 Zn1 Na1 N2 . . . . 114.4(3) ?
O1 Zn2 O1 Zn2 7_655 . . 7_655 0.0 ?
C14 Zn2 O1 Zn2 . . . 7_655 178.41(10) ?
O1 Zn2 O1 Zn1 7_655 . . . -120.65(10) ?
C14 Zn2 O1 Zn1 . . . . 57.76(14) ?
Zn2 Zn2 O1 Zn1 7_655 . . . -120.65(10) ?
O1 Zn2 O1 Na1 7_655 . . . 133.06(10) ?
C14 Zn2 O1 Na1 . . . . -48.53(14) ?
Zn2 Zn2 O1 Na1 7_655 . . . 133.06(10) ?
N1 Zn1 O1 Zn2 . . . . -121.88(8) ?
C10 Zn1 O1 Zn2 . . . . 58.74(10) ?
Na1 Zn1 O1 Zn2 . . . . -126.22(9) ?
N1 Zn1 O1 Zn2 . . . 7_655 134.82(8) ?
C10 Zn1 O1 Zn2 . . . 7_655 -44.56(11) ?
Na1 Zn1 O1 Zn2 . . . 7_655 130.48(9) ?
N1 Zn1 O1 Na1 . . . . 4.34(7) ?
C10 Zn1 O1 Na1 . . . . -175.04(7) ?
N1 Na1 O1 Zn2 . . . . 117.15(9) ?
N3 Na1 O1 Zn2 . . . . -111.49(9) ?
N2 Na1 O1 Zn2 . . . . -11.31(13) ?
Zn1 Na1 O1 Zn2 . . . . 120.56(10) ?
N1 Na1 O1 Zn2 . . . 7_655 -127.28(9) ?
N3 Na1 O1 Zn2 . . . 7_655 4.08(12) ?
N2 Na1 O1 Zn2 . . . 7_655 104.25(10) ?
Zn1 Na1 O1 Zn2 . . . 7_655 -123.88(10) ?
N1 Na1 O1 Zn1 . . . . -3.41(5) ?
N3 Na1 O1 Zn1 . . . . 127.95(7) ?
N2 Na1 O1 Zn1 . . . . -131.87(8) ?
O1 Zn1 N1 C1 . . . . -116.95(15) ?
C10 Zn1 N1 C1 . . . . 62.2(2) ?
Na1 Zn1 N1 C1 . . . . -112.85(16) ?
O1 Zn1 N1 C5 . . . . 105.85(15) ?
C10 Zn1 N1 C5 . . . . -75.01(19) ?
Na1 Zn1 N1 C5 . . . . 109.95(15) ?
O1 Zn1 N1 Na1 . . . . -4.10(7) ?
C10 Zn1 N1 Na1 . . . . 175.04(10) ?
O1 Na1 N1 C1 . . . . 117.68(15) ?
N3 Na1 N1 C1 . . . . -14.55(18) ?
N2 Na1 N1 C1 . . . . -106.66(15) ?
Zn1 Na1 N1 C1 . . . . 114.26(16) ?
O1 Na1 N1 C5 . . . . -109.36(14) ?
N3 Na1 N1 C5 . . . . 118.41(14) ?
N2 Na1 N1 C5 . . . . 26.30(16) ?
Zn1 Na1 N1 C5 . . . . -112.77(15) ?
O1 Na1 N1 Zn1 . . . . 3.42(5) ?
N3 Na1 N1 Zn1 . . . . -128.82(8) ?
N2 Na1 N1 Zn1 . . . . 139.08(7) ?
O1 Na1 N2 C19 . . . . 102.4(2) ?
N1 Na1 N2 C19 . . . . -9.3(2) ?
N3 Na1 N2 C19 . . . . -132.2(2) ?
Zn1 Na1 N2 C19 . . . . 41.0(2) ?
O1 Na1 N2 C18 . . . . -17.6(2) ?
N1 Na1 N2 C18 . . . . -129.30(16) ?
N3 Na1 N2 C18 . . . . 107.79(17) ?
Zn1 Na1 N2 C18 . . . . -78.94(19) ?
O1 Na1 N2 C20 . . . . -132.30(15) ?
N1 Na1 N2 C20 . . . . 115.96(16) ?
N3 Na1 N2 C20 . . . . -6.95(16) ?
Zn1 Na1 N2 C20 . . . . 166.32(13) ?
O1 Na1 N3 C21 . . . . 107.27(16) ?
N1 Na1 N3 C21 . . . . -141.11(15) ?
N2 Na1 N3 C21 . . . . -22.33(15) ?
Zn1 Na1 N3 C21 . . . . 163.70(13) ?
O1 Na1 N3 C23 . . . . -131.68(16) ?
N1 Na1 N3 C23 . . . . -20.1(2) ?
N2 Na1 N3 C23 . . . . 98.72(17) ?
Zn1 Na1 N3 C23 . . . . -75.25(19) ?
O1 Na1 N3 C22 . . . . -8.83(19) ?
N1 Na1 N3 C22 . . . . 102.79(17) ?
N2 Na1 N3 C22 . . . . -138.43(17) ?
Zn1 Na1 N3 C22 . . . . 47.60(19) ?
C5 N1 C1 C6 . . . . -169.7(2) ?
Zn1 N1 C1 C6 . . . . 54.5(2) ?
Na1 N1 C1 C6 . . . . -39.7(2) ?
C5 N1 C1 C2 . . . . -51.8(3) ?
Zn1 N1 C1 C2 . . . . 172.41(16) ?
Na1 N1 C1 C2 . . . . 78.1(2) ?
C5 N1 C1 C7 . . . . 73.2(3) ?
Zn1 N1 C1 C7 . . . . -62.6(2) ?
Na1 N1 C1 C7 . . . . -156.85(18) ?
N1 C1 C2 C3 . . . . 53.0(3) ?
C6 C1 C2 C3 . . . . 169.7(2) ?
C7 C1 C2 C3 . . . . -75.3(3) ?
C1 C2 C3 C4 . . . . -55.5(3) ?
C2 C3 C4 C5 . . . . 55.2(3) ?
C1 N1 C5 C8 . . . . 168.7(2) ?
Zn1 N1 C5 C8 . . . . -55.0(2) ?
Na1 N1 C5 C8 . . . . 37.5(2) ?
C1 N1 C5 C4 . . . . 51.8(3) ?
Zn1 N1 C5 C4 . . . . -171.94(16) ?
Na1 N1 C5 C4 . . . . -79.4(2) ?
C1 N1 C5 C9 . . . . -73.7(3) ?
Zn1 N1 C5 C9 . . . . 62.6(2) ?
Na1 N1 C5 C9 . . . . 155.12(17) ?
C3 C4 C5 N1 . . . . -52.4(3) ?
C3 C4 C5 C8 . . . . -168.5(2) ?
C3 C4 C5 C9 . . . . 76.1(3) ?
O1 Zn1 C10 C13 . . . . 77.48(17) ?
N1 Zn1 C10 C13 . . . . -101.60(19) ?
Na1 Zn1 C10 C13 . . . . 62.4(3) ?
O1 Zn1 C10 C11 . . . . -159.69(17) ?
N1 Zn1 C10 C11 . . . . 21.2(2) ?
Na1 Zn1 C10 C11 . . . . -174.73(19) ?
O1 Zn1 C10 C12 . . . . -39.74(18) ?
N1 Zn1 C10 C12 . . . . 141.18(16) ?
Na1 Zn1 C10 C12 . . . . -54.8(3) ?
O1 Zn2 C14 C16 . . . . -69.0(2) ?
O1 Zn2 C14 C16 7_655 . . . 108.87(17) ?
Zn2 Zn2 C14 C16 7_655 . . . 91.2(12) ?
O1 Zn2 C14 C17 . . . . 171.97(14) ?
O1 Zn2 C14 C17 7_655 . . . -10.1(2) ?
Zn2 Zn2 C14 C17 7_655 . . . -27.8(13) ?
O1 Zn2 C14 C15 . . . . 52.6(2) ?
O1 Zn2 C14 C15 7_655 . . . -129.56(16) ?
Zn2 Zn2 C14 C15 7_655 . . . -147.2(11) ?
C19 N2 C20 C21 . . . . 170.0(2) ?
C18 N2 C20 C21 . . . . -70.9(3) ?
Na1 N2 C20 C21 . . . . 36.6(2) ?
C23 N3 C21 C20 . . . . -73.0(3) ?
C22 N3 C21 C20 . . . . 169.0(2) ?
Na1 N3 C21 C20 . . . . 52.6(2) ?
N2 C20 C21 N3 . . . . -66.2(3) ?
C24 C24 C25 C26 5_766 . . . 175.1(6) ?
